data_4104511
loop_
_publ_author_name
'Sattler, Aaron'
'Zhu, Guang'
'Parkin, Gerard'

_publ_section_title
;
 Multiple Modes for Coordination of Phenazine to Molybdenum: Ring Fusion
 Promotes Access to \h4-Coordination, Oxidative Addition of Dihydrogen and
 Hydrogenation of Aromatic Nitrogen Compounds
;
_journal_coden_ASTM JACSAT
_journal_issue 22
_journal_name_full 'Journal of the American Chemical Society'
_journal_page_first 7828
_journal_page_last 7838
_journal_paper_doi 10.1021/ja901896x
_journal_volume 131
_journal_year 2009
_chemical_formula_sum 'C26 H20 N2'
_chemical_formula_weight 360.44
_space_group_IT_number 14
_symmetry_cell_setting monoclinic
_symmetry_space_group_name_Hall '-P 2yn'
_symmetry_space_group_name_H-M 'P 1 21/n 1'
_atom_sites_solution_hydrogens geom
_atom_sites_solution_primary direct
_atom_sites_solution_secondary difmap
_audit_creation_method SHELXL-97
_cell_angle_alpha 90.00
_cell_angle_beta 96.5030(10)
_cell_angle_gamma 90.00
_cell_formula_units_Z 2
_cell_length_a 12.5971(7)
_cell_length_b 5.4794(3)
_cell_length_c 12.6940(7)
_cell_measurement_reflns_used 5778
_cell_measurement_temperature 125(2)
_cell_measurement_theta_max 30.52
_cell_measurement_theta_min 2.16
_cell_volume 870.56(8)
_computing_cell_refinement 'Bruker SMART'
_computing_data_collection 'Bruker SMART'
_computing_data_reduction 'Bruker SAINT'
_computing_molecular_graphics 'Bruker SHELXTL'
_computing_publication_material 'Bruker SHELXTL'
_computing_structure_refinement 'SHELXL-97 (Sheldrick, 1997)'
_computing_structure_solution 'SHELXS-97 (Sheldrick, 1990)'
_diffrn_ambient_temperature 125(2)
_diffrn_measured_fraction_theta_full 1.000
_diffrn_measured_fraction_theta_max 1.000
_diffrn_measurement_device_type 'CCD area detector'
_diffrn_measurement_method 'phi and omega scans'
_diffrn_radiation_monochromator graphite
_diffrn_radiation_source 'fine-focus sealed tube'
_diffrn_radiation_type MoK\a
_diffrn_radiation_wavelength 0.71073
_diffrn_reflns_av_R_equivalents 0.0361
_diffrn_reflns_av_sigmaI/netI 0.0279
_diffrn_reflns_limit_h_max 18
_diffrn_reflns_limit_h_min -18
_diffrn_reflns_limit_k_max 7
_diffrn_reflns_limit_k_min -7
_diffrn_reflns_limit_l_max 18
_diffrn_reflns_limit_l_min -18
_diffrn_reflns_number 13405
_diffrn_reflns_theta_full 30.53
_diffrn_reflns_theta_max 30.53
_diffrn_reflns_theta_min 2.16
_exptl_absorpt_coefficient_mu 0.081
_exptl_absorpt_correction_T_max 0.9936
_exptl_absorpt_correction_T_min 0.9809
_exptl_absorpt_correction_type empirical
_exptl_absorpt_process_details SADABS
_exptl_crystal_colour COLORLESS
_exptl_crystal_density_diffrn 1.375
_exptl_crystal_density_method 'not measured'
_exptl_crystal_description NEEDLE
_exptl_crystal_F_000 380
_exptl_crystal_size_max 0.24
_exptl_crystal_size_mid 0.08
_exptl_crystal_size_min 0.08
_refine_diff_density_max 0.417
_refine_diff_density_min -0.185
_refine_diff_density_rms 0.054
_refine_ls_extinction_method none
_refine_ls_goodness_of_fit_ref 1.026
_refine_ls_hydrogen_treatment mixed
_refine_ls_matrix_type full
_refine_ls_number_parameters 135
_refine_ls_number_reflns 2656
_refine_ls_number_restraints 0
_refine_ls_restrained_S_all 1.026
_refine_ls_R_factor_all 0.0575
_refine_ls_R_factor_gt 0.0434
_refine_ls_shift/su_max 0.000
_refine_ls_shift/su_mean 0.000
_refine_ls_structure_factor_coef Fsqd
_refine_ls_weighting_details 'calc w=1/[\s^2^(Fo^2^)+(0.0673P)^2^+0.2940P] where P=(Fo^2^+2Fc^2^)/3'
_refine_ls_weighting_scheme calc
_refine_ls_wR_factor_gt 0.1137
_refine_ls_wR_factor_ref 0.1248
_reflns_number_gt 2137
_reflns_number_total 2656
_reflns_threshold_expression >2sigma(I)
_cod_data_source_file ja901896x_si_010.cif
_cod_data_source_block ddas10
_cod_depositor_comments
;
 Updated bibliographic information.

 Antanas Vaitkus,
 2019-10-09
;
_cod_database_code 4104511

loop_
_symmetry_equiv_pos_as_xyz
'x, y, z'
'-x+1/2, y+1/2, -z+1/2'
'-x, -y, -z'
'x-1/2, -y-1/2, z-1/2'

loop_
_atom_site_label
_atom_site_type_symbol
_atom_site_fract_x
_atom_site_fract_y
_atom_site_fract_z
_atom_site_U_iso_or_equiv
_atom_site_adp_type
_atom_site_occupancy
_atom_site_symmetry_multiplicity
_atom_site_calc_flag
_atom_site_refinement_flags
N N 0.81545(8) 0.19381(18) 0.41283(8) 0.0170(2) Uani 1 1 d .
C1 C 0.78780(9) 0.3519(2) 0.49239(8) 0.0146(2) Uani 1 1 d .
C2 C 0.69742(9) 0.3088(2) 0.54446(9) 0.0170(2) Uani 1 1 d .
H2A H 0.6555 0.1664 0.5289 0.020 Uiso 1 1 calc R
C3 C 0.66928(9) 0.4752(2) 0.61900(9) 0.0187(2) Uani 1 1 d .
H3A H 0.6081 0.4456 0.6545 0.022 Uiso 1 1 calc R
C4 C 0.72983(9) 0.6849(2) 0.64220(9) 0.0186(2) Uani 1 1 d .
H4A H 0.7091 0.8007 0.6917 0.022 Uiso 1 1 calc R
C5 C 0.82115(9) 0.7229(2) 0.59207(9) 0.0160(2) Uani 1 1 d .
H5A H 0.8632 0.8647 0.6085 0.019 Uiso 1 1 calc R
C6 C 0.85202(8) 0.5570(2) 0.51822(8) 0.0141(2) Uani 1 1 d .
C7 C 0.95459(8) 0.5798(2) 0.46798(8) 0.0136(2) Uani 1 1 d .
C8 C 0.93585(8) 0.4949(2) 0.35470(8) 0.0140(2) Uani 1 1 d .
C9 C 0.98400(9) 0.6020(2) 0.27262(9) 0.0166(2) Uani 1 1 d .
H9A H 1.0269 0.7434 0.2866 0.020 Uiso 1 1 calc R
C10 C 0.97037(9) 0.5058(2) 0.17055(9) 0.0192(2) Uani 1 1 d .
H10A H 1.0031 0.5820 0.1152 0.023 Uiso 1 1 calc R
C11 C 0.90837(9) 0.2966(2) 0.15010(9) 0.0195(2) Uani 1 1 d .
H11A H 0.9005 0.2274 0.0810 0.023 Uiso 1 1 calc R
C12 C 0.85809(9) 0.1889(2) 0.23009(9) 0.0177(2) Uani 1 1 d .
H12A H 0.8155 0.0471 0.2157 0.021 Uiso 1 1 calc R
C13 C 0.87030(8) 0.2898(2) 0.33201(8) 0.0143(2) Uani 1 1 d .
H01 H 0.7694(14) 0.075(3) 0.3931(13) 0.032(4) Uiso 1 1 d .
H7 H 0.9799(12) 0.755(3) 0.4730(11) 0.020(4) Uiso 1 1 d .

loop_
_atom_site_aniso_label
_atom_site_aniso_U_11
_atom_site_aniso_U_22
_atom_site_aniso_U_33
_atom_site_aniso_U_23
_atom_site_aniso_U_13
_atom_site_aniso_U_12
N 0.0181(5) 0.0154(4) 0.0179(5) -0.0029(3) 0.0038(4) -0.0046(4)
C1 0.0143(5) 0.0146(5) 0.0145(5) 0.0009(4) 0.0001(4) 0.0003(4)
C2 0.0150(5) 0.0184(5) 0.0175(5) 0.0017(4) 0.0009(4) -0.0028(4)
C3 0.0161(5) 0.0242(6) 0.0159(5) 0.0028(4) 0.0022(4) 0.0002(4)
C4 0.0178(5) 0.0220(6) 0.0159(5) -0.0012(4) 0.0014(4) 0.0034(4)
C5 0.0157(5) 0.0164(5) 0.0154(5) -0.0006(4) -0.0006(4) 0.0000(4)
C6 0.0119(4) 0.0153(5) 0.0146(5) 0.0008(4) -0.0001(3) 0.0008(4)
C7 0.0132(5) 0.0133(5) 0.0142(5) -0.0006(4) 0.0006(4) -0.0017(4)
C8 0.0121(4) 0.0148(5) 0.0144(5) -0.0002(4) -0.0007(4) 0.0005(4)
C9 0.0142(5) 0.0182(5) 0.0172(5) 0.0015(4) 0.0006(4) -0.0010(4)
C10 0.0178(5) 0.0245(6) 0.0151(5) 0.0021(4) 0.0018(4) 0.0016(4)
C11 0.0179(5) 0.0242(6) 0.0159(5) -0.0030(4) -0.0004(4) 0.0036(4)
C12 0.0158(5) 0.0177(5) 0.0189(5) -0.0042(4) -0.0012(4) 0.0000(4)
C13 0.0122(4) 0.0147(5) 0.0157(5) 0.0000(4) 0.0002(4) 0.0013(4)

loop_
_atom_type_symbol
_atom_type_description
_atom_type_scat_dispersion_real
_atom_type_scat_dispersion_imag
_atom_type_scat_source
C C 0.0033 0.0016 'International Tables Vol C Tables 4.2.6.8 and 6.1.1.4'
H H 0.0000 0.0000 'International Tables Vol C Tables 4.2.6.8 and 6.1.1.4'
N N 0.0061 0.0033 'International Tables Vol C Tables 4.2.6.8 and 6.1.1.4'

loop_
_geom_angle_atom_site_label_1
_geom_angle_atom_site_label_2
_geom_angle_atom_site_label_3
_geom_angle
_geom_angle_site_symmetry_3
C13 N C1 118.52(10) .
C2 C1 C6 120.24(10) .
C2 C1 N 121.12(10) .
C6 C1 N 118.64(10) .
C3 C2 C1 119.68(11) .
C2 C3 C4 120.66(11) .
C5 C4 C3 119.23(11) .
C4 C5 C6 121.21(10) .
C5 C6 C1 118.89(10) .
C5 C6 C7 123.23(10) .
C1 C6 C7 117.81(9) .
C8 C7 C6 109.21(8) .
C8 C7 C7 110.17(11) 3_766
C6 C7 C7 109.85(11) 3_766
C9 C8 C13 118.64(10) .
C9 C8 C7 123.36(10) .
C13 C8 C7 117.93(9) .
C10 C9 C8 121.22(11) .
C9 C10 C11 119.49(11) .
C12 C11 C10 120.37(10) .
C11 C12 C13 119.80(11) .
C12 C13 N 121.09(10) .
C12 C13 C8 120.41(10) .
N C13 C8 118.48(10) .

loop_
_geom_bond_atom_site_label_1
_geom_bond_atom_site_label_2
_geom_bond_distance
_geom_bond_site_symmetry_2
N C13 1.4027(14) .
N C1 1.4041(14) .
C1 C2 1.3998(15) .
C1 C6 1.4017(15) .
C2 C3 1.3884(16) .
C3 C4 1.3922(17) .
C4 C5 1.3919(16) .
C5 C6 1.3925(15) .
C6 C7 1.5095(15) .
C7 C8 1.5045(15) .
C7 C7 1.589(2) 3_766
C8 C9 1.3934(15) .
C8 C13 1.4047(15) .
C9 C10 1.3913(16) .
C10 C11 1.3948(17) .
C11 C12 1.3878(16) .
C12 C13 1.3993(15) .
